data_7249275
loop_
_publ_author_name
'Pate, Sophie'
'Taujanskas, Joshua'
'Wells, Robyn'
'Robertson, Craig M.'
'O'Neill, Paul M.'
'Stachulski, Andrew V.'

_publ_section_title
;
 Convenient syntheses of 2-acylamino-4-halothiazoles and acylated
 derivatives using a versatile Boc-intermediate
;
_journal_issue 38
_journal_name_full 'RSC Advances'
_journal_page_first 27894
_journal_page_last 27903
_journal_paper_doi 10.1039/D4RA04959D
_journal_volume 14
_journal_year 2024
_chemical_absolute_configuration unk
_chemical_formula_moiety '2(C21 H15 Cl N2 O6 S)'
_chemical_formula_sum 'C42 H30 Cl2 N4 O12 S2'
_chemical_formula_weight 917.72
_space_group_crystal_system orthorhombic
_space_group_IT_number 33
_space_group_name_Hall 'P 2c -2n'
_space_group_name_H-M_alt 'P n a 21'
_atom_sites_solution_hydrogens geom
_atom_sites_solution_primary dual
_atom_sites_solution_secondary difmap
_audit_creation_date 2019-07-31
_audit_creation_method
;
Olex2 1.2
(compiled 2018.05.29 svn.r3508 for OlexSys, GUI svn.r5506)
;
_audit_update_record
;
2024-06-13 deposited with the CCDC.	2024-08-08 downloaded from the CCDC.
;
_cell_angle_alpha 90.00
_cell_angle_beta 90.00
_cell_angle_gamma 90.00
_cell_formula_units_Z 4
_cell_length_a 20.4035(6)
_cell_length_b 8.6054(3)
_cell_length_c 23.5849(6)
_cell_measurement_reflns_used 6735
_cell_measurement_temperature 150
_cell_measurement_theta_max 26.38
_cell_measurement_theta_min 2.64
_cell_volume 4141.0(2)
_computing_cell_refinement 'SAINT V8.38A (?, 2016)'
_computing_data_reduction 'SAINT V8.38A (?, 2016)'
_computing_molecular_graphics 'Olex2 (Dolomanov et al., 2009)'
_computing_publication_material 'Olex2 (Dolomanov et al., 2009)'
_computing_structure_refinement 'XL (Sheldrick, 2008)'
_computing_structure_solution 'XT (Sheldrick, 2015)'
_diffrn_ambient_temperature 150.0
_diffrn_measured_fraction_theta_full 0.990
_diffrn_measured_fraction_theta_max 0.990
_diffrn_measurement_device_type 'Bruker APEX-II CCD'
_diffrn_measurement_method '\f and \w scans'
_diffrn_radiation_monochromator graphite
_diffrn_radiation_type MoK\a
_diffrn_radiation_wavelength 0.71073
_diffrn_reflns_av_R_equivalents 0.0375
_diffrn_reflns_av_unetI/netI 0.0471
_diffrn_reflns_limit_h_max 25
_diffrn_reflns_limit_h_min -25
_diffrn_reflns_limit_k_max 8
_diffrn_reflns_limit_k_min -10
_diffrn_reflns_limit_l_max 29
_diffrn_reflns_limit_l_min -29
_diffrn_reflns_number 18121
_diffrn_reflns_theta_full 26.40
_diffrn_reflns_theta_max 26.40
_diffrn_reflns_theta_min 2.57
_diffrn_source 'fine-focus sealed tube'
_diffrn_standards_number 0
_exptl_absorpt_coefficient_mu 0.327
_exptl_absorpt_correction_T_max 0.7454
_exptl_absorpt_correction_T_min 0.6868
_exptl_absorpt_correction_type multi-scan
_exptl_absorpt_process_details
'SADABS-2016/2 (Bruker,2016/2) was used for absorption correction. wR2(int) was 0.1192 before and 0.0480 after correction. The Ratio of minimum to maximum transmission is 0.9214. The \l/2 correction factor is Not present.'
_exptl_crystal_colour colourless
_exptl_crystal_colour_primary colourless
_exptl_crystal_density_diffrn 1.472
_exptl_crystal_density_method 'not measured'
_exptl_crystal_description needle
_exptl_crystal_F_000 1888
_exptl_crystal_size_max 0.2
_exptl_crystal_size_mid 0.02
_exptl_crystal_size_min 0.02
_refine_diff_density_max 0.682
_refine_diff_density_min -0.497
_refine_diff_density_rms 0.061
_refine_ls_abs_structure_details 'Flack H D (1983), Acta Cryst. A39, 876-881'
_refine_ls_abs_structure_Flack 0.0(9)
_refine_ls_extinction_method none
_refine_ls_goodness_of_fit_ref 1.038
_refine_ls_hydrogen_treatment constr
_refine_ls_matrix_type full
_refine_ls_number_parameters 564
_refine_ls_number_reflns 7989
_refine_ls_number_restraints 7
_refine_ls_restrained_S_all 1.042
_refine_ls_R_factor_all 0.0584
_refine_ls_R_factor_gt 0.0441
_refine_ls_shift/su_max 0.000
_refine_ls_shift/su_mean 0.000
_refine_ls_structure_factor_coef Fsqd
_refine_ls_weighting_details 'calc w=1/[\s^2^(Fo^2^)+(0.0529P)^2^+1.9730P] where P=(Fo^2^+2Fc^2^)/3'
_refine_ls_weighting_scheme calc
_refine_ls_wR_factor_gt 0.0999
_refine_ls_wR_factor_ref 0.1082
_reflns_number_gt 6797
_reflns_number_total 7989
_reflns_threshold_expression >2sigma(I)
_cod_data_source_file d4ra04959d2.cif
_cod_data_source_block centric
_cod_database_code 7249275
_olex2_refinement_description
;
1. Twinned data refinement
 Scales: 0.54(7)
 0.46(7)
2. Fixed Uiso
 At 1.2 times of:
  All C(H) groups
 At 1.5 times of:
  All C(H,H,H) groups
3. Uiso/Uaniso restraints and constraints
C32 \\sim O9: within 2A with sigma of 0.00005 and sigma for terminal atoms of
0.00005
4.a Aromatic/amide H refined with riding coordinates:
 C37(H37), C10(H10), C38(H38), C24(H24), C30(H30), C3(H3), C39(H39), C31(H31),
 C40(H40), C16(H16), C17(H17), C8(H8), C9(H9), C28(H28), C19(H19), C18(H18),
 C29(H29), C7(H7)
4.b Idealised Me refined as rotating group:
 C12(H12A,H12B,H12C), C33(H33A,H33B,H33C), C21(H21A,H21B,H21C), C42(H42A,H42B,
 H42C)
;
_olex2_submission_special_instructions 'No special instructions were received'

loop_
_space_group_symop_id
_space_group_symop_operation_xyz
1 'x, y, z'
2 '-x, -y, z+1/2'
3 'x+1/2, -y+1/2, z'
4 '-x+1/2, y+1/2, z+1/2'

loop_
_atom_site_label
_atom_site_type_symbol
_atom_site_fract_x
_atom_site_fract_y
_atom_site_fract_z
_atom_site_U_iso_or_equiv
_atom_site_adp_type
_atom_site_occupancy
_atom_site_calc_flag
_atom_site_disorder_assembly
_atom_site_disorder_group
_atom_site_refinement_flags_posn
_atom_site_refinement_flags_adp
S2 S 0.37619(4) 0.29514(10) 0.43108(4) 0.0262(2) Uani 1 d . . . .
S1 S 0.37332(4) 0.22309(10) 0.57776(4) 0.0251(2) Uani 1 d . . . .
Cl1 Cl 0.16923(5) 0.24053(12) 0.56534(5) 0.0388(3) Uani 1 d . . . .
Cl2 Cl 0.58092(5) 0.26528(13) 0.43470(5) 0.0434(3) Uani 1 d . . . .
O11 O 0.23339(10) -0.0012(3) 0.33691(9) 0.0223(5) Uani 1 d . . . .
O8 O 0.41862(10) -0.3009(3) 0.37134(9) 0.0220(5) Uani 1 d . . . .
O5 O 0.51163(10) 0.5338(3) 0.66963(10) 0.0223(5) Uani 1 d . . . .
O10 O 0.35398(10) -0.0755(3) 0.47100(9) 0.0217(5) Uani 1 d . . . .
O3 O 0.23248(12) 0.7232(3) 0.67888(13) 0.0359(7) Uani 1 d . . . .
O4 O 0.39269(10) 0.5930(3) 0.53326(9) 0.0223(5) Uani 1 d . . . .
O2 O 0.31997(10) 0.8224(3) 0.63287(9) 0.0231(5) Uani 1 d . . . .
O1 O 0.36063(12) 0.4290(3) 0.71350(10) 0.0320(6) Uani 1 d . . . .
O7 O 0.38601(11) 0.0955(3) 0.29162(10) 0.0312(6) Uani 1 d . . . .
O12 O 0.23045(11) 0.1479(3) 0.41557(10) 0.0302(6) Uani 1 d . . . .
O6 O 0.51936(12) 0.3825(3) 0.59146(10) 0.0317(6) Uani 1 d . . . .
N4 N 0.36838(11) 0.0078(3) 0.38102(11) 0.0193(6) Uani 1 d . . . .
N1 N 0.27447(12) 0.3983(3) 0.59836(11) 0.0218(6) Uani 1 d . . . .
N2 N 0.37644(11) 0.5148(3) 0.62374(11) 0.0187(6) Uani 1 d . . . .
N3 N 0.47251(12) 0.1170(3) 0.40336(11) 0.0230(6) Uani 1 d . . . .
C5 C 0.46447(15) 0.7098(4) 0.59927(13) 0.0181(7) Uani 1 d . . . .
C2 C 0.25166(17) 0.2627(4) 0.57537(17) 0.0227(8) Uani 1 d . . . .
C11 C 0.51573(14) 0.3927(4) 0.64220(15) 0.0230(7) Uani 1 d . . . .
C37 C 0.17620(16) -0.2331(4) 0.35876(17) 0.0245(8) Uani 1 d . . . .
H37 H 0.1427 -0.2014 0.3333 0.029 Uiso 1 calc . . R .
C27 C 0.38459(15) -0.3059(4) 0.31982(14) 0.0227(7) Uani 1 d . . . .
C13 C 0.37355(13) 0.5375(4) 0.68355(14) 0.0208(7) Uani 1 d . . . .
C12 C 0.51440(18) 0.2632(4) 0.6839(2) 0.0287(9) Uani 1 d . . . .
H12A H 0.5586 0.2198 0.6879 0.043 Uiso 1 calc . . GR .
H12B H 0.4844 0.1821 0.6705 0.043 Uiso 1 calc . . GR .
H12C H 0.4993 0.3023 0.7207 0.043 Uiso 1 calc . . GR .
C34 C 0.33631(14) -0.0842(4) 0.42184(13) 0.0177(6) Uani 1 d . . . .
C20 C 0.25711(15) 0.7655(4) 0.63578(15) 0.0190(7) Uani 1 d . . . .
C22 C 0.40885(14) 0.1290(4) 0.40265(13) 0.0198(7) Uani 1 d . . . .
C4 C 0.40928(13) 0.6050(4) 0.58252(13) 0.0182(6) Uani 1 d . . . .
C36 C 0.22988(14) -0.1386(4) 0.36832(14) 0.0206(7) Uani 1 d . . . .
C25 C 0.37130(14) -0.0137(4) 0.32086(14) 0.0220(7) Uani 1 d . . . .
C26 C 0.35822(14) -0.1708(4) 0.29772(14) 0.0213(7) Uani 1 d . . . .
C10 C 0.46967(15) 0.8499(4) 0.56998(14) 0.0215(7) Uani 1 d . . . .
H10 H 0.4372 0.8773 0.5429 0.026 Uiso 1 calc . . R .
C14 C 0.38455(15) 0.6974(4) 0.70590(14) 0.0222(7) Uani 1 d . . . .
C38 C 0.17187(16) -0.3733(4) 0.38640(16) 0.0308(8) Uani 1 d . . . .
H38 H 0.1353 -0.4391 0.3795 0.037 Uiso 1 calc . . R .
C24 C 0.45363(16) 0.3550(4) 0.44641(15) 0.0293(8) Uani 1 d . . . .
H24 H 0.4646 0.4496 0.4649 0.035 Uiso 1 calc . . R .
C30 C 0.30846(18) -0.3219(5) 0.22330(16) 0.0366(10) Uani 1 d . . . .
H30 H 0.2812 -0.3287 0.1907 0.044 Uiso 1 calc . . R .
C35 C 0.27984(14) -0.1827(4) 0.40595(14) 0.0180(7) Uani 1 d . . . .
C41 C 0.23272(14) 0.1384(4) 0.36440(15) 0.0237(7) Uani 1 d . . . .
C6 C 0.51352(14) 0.6698(4) 0.63758(14) 0.0199(7) Uani 1 d . . . .
C3 C 0.29720(16) 0.1555(4) 0.56097(15) 0.0252(7) Uani 1 d . . . .
H3 H 0.2882 0.0576 0.5441 0.030 Uiso 1 calc . . R .
C39 C 0.22034(15) -0.4205(4) 0.42439(15) 0.0265(7) Uani 1 d . . . .
H39 H 0.2168 -0.5173 0.4435 0.032 Uiso 1 calc . . R .
C31 C 0.32040(16) -0.1794(5) 0.24753(15) 0.0289(8) Uani 1 d . . . .
H31 H 0.3034 -0.0875 0.2307 0.035 Uiso 1 calc . . R .
C33 C 0.51275(17) -0.2635(4) 0.42813(19) 0.0284(8) Uani 1 d . . . .
H33A H 0.5291 -0.1571 0.4325 0.043 Uiso 1 calc . . GR .
H33B H 0.5489 -0.3371 0.4336 0.043 Uiso 1 calc . . GR .
H33C H 0.4786 -0.2832 0.4564 0.043 Uiso 1 calc . . GR .
C40 C 0.27378(14) -0.3242(4) 0.43394(15) 0.0216(7) Uani 1 d . . . .
H40 H 0.3067 -0.3554 0.4600 0.026 Uiso 1 calc . . R .
C16 C 0.36585(17) 0.9735(5) 0.70758(16) 0.0307(8) Uani 1 d . . . .
H16 H 0.3448 1.0625 0.6923 0.037 Uiso 1 calc . . R .
O9 O 0.51405(13) -0.2794(5) 0.32667(14) 0.0568(9) Uani 1 d . . . U
C17 C 0.40658(18) 0.9875(5) 0.75427(16) 0.0365(9) Uani 1 d . . . .
H17 H 0.4146 1.0868 0.7704 0.044 Uiso 1 calc . . R .
C21 C 0.22559(18) 0.7677(4) 0.57830(19) 0.0282(8) Uani 1 d . . . .
H21A H 0.2024 0.6694 0.5720 0.042 Uiso 1 calc . . GR .
H21B H 0.2594 0.7811 0.5492 0.042 Uiso 1 calc . . GR .
H21C H 0.1944 0.8540 0.5762 0.042 Uiso 1 calc . . GR .
C8 C 0.56940(16) 0.9091(4) 0.61922(16) 0.0306(8) Uani 1 d . . . .
H8 H 0.6049 0.9777 0.6265 0.037 Uiso 1 calc . . R .
C15 C 0.35620(15) 0.8302(4) 0.68364(14) 0.0216(7) Uani 1 d . . . .
C23 C 0.49664(18) 0.2486(4) 0.42852(18) 0.0234(8) Uani 1 d . . . .
C9 C 0.52193(15) 0.9497(4) 0.57994(16) 0.0293(8) Uani 1 d . . . .
H9 H 0.5251 1.0452 0.5599 0.035 Uiso 1 calc . . R .
C42 C 0.23640(18) 0.2689(4) 0.32345(19) 0.0307(9) Uani 1 d . . . .
H42A H 0.2712 0.2482 0.2958 0.046 Uiso 1 calc . . GR .
H42B H 0.2461 0.3655 0.3438 0.046 Uiso 1 calc . . GR .
H42C H 0.1944 0.2791 0.3037 0.046 Uiso 1 calc . . GR .
C1 C 0.33811(14) 0.3913(4) 0.60184(13) 0.0186(6) Uani 1 d . . . .
C28 C 0.37397(16) -0.4489(5) 0.29421(16) 0.0301(8) Uani 1 d . . . .
H28 H 0.3927 -0.5408 0.3096 0.036 Uiso 1 calc . . R .
C19 C 0.42333(15) 0.7127(5) 0.75448(15) 0.0282(8) Uani 1 d . . . .
H19 H 0.4414 0.6226 0.7718 0.034 Uiso 1 calc . . R .
C18 C 0.43558(17) 0.8565(6) 0.77746(16) 0.0405(11) Uani 1 d . . . .
H18 H 0.4639 0.8661 0.8092 0.049 Uiso 1 calc . . R .
C29 C 0.33566(18) -0.4552(5) 0.24589(16) 0.0373(10) Uani 1 d . . . .
H29 H 0.3279 -0.5525 0.2280 0.045 Uiso 1 calc . . R .
C7 C 0.56540(17) 0.7694(4) 0.64778(17) 0.0274(8) Uani 1 d . . . .
H7 H 0.5983 0.7417 0.6744 0.033 Uiso 1 calc . . R .
C32 C 0.48487(18) -0.2835(7) 0.37001(19) 0.0526(9) Uani 1 d . . . U

loop_
_atom_site_aniso_label
_atom_site_aniso_U_11
_atom_site_aniso_U_22
_atom_site_aniso_U_33
_atom_site_aniso_U_23
_atom_site_aniso_U_13
_atom_site_aniso_U_12
S2 0.0248(4) 0.0218(4) 0.0319(5) -0.0035(4) 0.0034(4) 0.0027(3)
S1 0.0216(4) 0.0220(4) 0.0318(5) -0.0011(4) 0.0022(3) 0.0041(3)
Cl1 0.0212(4) 0.0464(6) 0.0488(7) -0.0129(5) -0.0083(4) -0.0055(3)
Cl2 0.0206(4) 0.0560(6) 0.0536(7) -0.0185(6) -0.0041(4) -0.0099(4)
O11 0.0209(11) 0.0253(13) 0.0207(12) -0.0010(10) -0.0050(9) 0.0020(9)
O8 0.0147(10) 0.0311(13) 0.0203(11) -0.0005(10) 0.0013(9) 0.0012(9)
O5 0.0197(10) 0.0249(12) 0.0224(12) 0.0016(10) -0.0042(8) 0.0018(9)
O10 0.0248(11) 0.0250(12) 0.0153(11) -0.0011(10) -0.0031(9) 0.0030(9)
O3 0.0226(13) 0.0620(19) 0.0232(14) -0.0052(14) 0.0032(11) -0.0082(11)
O4 0.0250(11) 0.0256(13) 0.0164(12) -0.0009(10) -0.0027(9) 0.0003(10)
O2 0.0209(11) 0.0305(14) 0.0178(11) -0.0020(11) 0.0015(9) -0.0005(9)
O1 0.0376(14) 0.0362(15) 0.0222(13) 0.0032(12) 0.0021(10) -0.0041(11)
O7 0.0331(13) 0.0374(16) 0.0232(13) 0.0038(12) -0.0019(10) -0.0060(11)
O12 0.0310(13) 0.0349(14) 0.0246(14) -0.0035(11) 0.0018(10) 0.0115(11)
O6 0.0395(14) 0.0325(14) 0.0231(14) -0.0010(11) 0.0035(10) 0.0100(11)
N4 0.0156(12) 0.0236(14) 0.0186(13) -0.0004(12) -0.0002(10) -0.0023(10)
N1 0.0197(13) 0.0226(16) 0.0232(14) -0.0030(12) -0.0019(10) 0.0031(11)
N2 0.0168(12) 0.0225(15) 0.0169(13) -0.0027(12) 0.0008(9) -0.0017(10)
N3 0.0168(13) 0.0283(17) 0.0237(15) -0.0037(13) -0.0004(10) -0.0027(11)
C5 0.0144(14) 0.0237(17) 0.0162(16) -0.0036(14) 0.0034(12) 0.0027(12)
C2 0.0176(16) 0.0300(19) 0.021(2) -0.0059(15) -0.0018(16) -0.0022(12)
C11 0.0135(14) 0.0216(17) 0.034(2) 0.0036(15) -0.0037(13) 0.0052(11)
C37 0.0131(15) 0.030(2) 0.031(2) -0.0018(15) -0.0020(13) 0.0008(12)
C27 0.0158(15) 0.0341(19) 0.0182(17) -0.0070(15) 0.0074(12) -0.0020(13)
C13 0.0130(14) 0.0278(18) 0.0215(17) 0.0011(15) -0.0021(12) -0.0015(12)
C12 0.032(2) 0.0223(19) 0.031(2) 0.0080(16) -0.0069(17) 0.0002(14)
C34 0.0153(13) 0.0200(16) 0.0177(15) -0.0017(13) 0.0007(12) 0.0042(11)
C20 0.0169(14) 0.0208(16) 0.0191(17) -0.0057(14) 0.0041(13) 0.0006(11)
C22 0.0175(15) 0.0234(17) 0.0185(16) -0.0024(14) 0.0005(12) 0.0011(12)
C4 0.0171(14) 0.0217(16) 0.0158(15) -0.0009(14) 0.0017(12) 0.0045(11)
C36 0.0144(14) 0.0283(18) 0.0192(16) -0.0034(15) 0.0031(12) 0.0024(12)
C25 0.0157(15) 0.033(2) 0.0178(16) 0.0013(15) -0.0012(12) 0.0007(13)
C26 0.0143(14) 0.0317(19) 0.0178(16) -0.0038(15) 0.0029(12) -0.0019(13)
C10 0.0240(15) 0.0228(17) 0.0177(16) -0.0022(14) 0.0011(12) 0.0032(12)
C14 0.0172(15) 0.0342(19) 0.0151(17) -0.0069(15) 0.0022(12) -0.0027(13)
C38 0.0204(16) 0.035(2) 0.037(2) -0.0106(18) 0.0031(14) -0.0089(14)
C24 0.0340(19) 0.0262(19) 0.0276(19) -0.0030(16) 0.0039(15) -0.0081(14)
C30 0.0292(19) 0.060(3) 0.0211(19) -0.016(2) 0.0012(15) -0.0092(18)
C35 0.0152(14) 0.0201(17) 0.0187(16) -0.0030(14) 0.0031(11) -0.0007(12)
C41 0.0131(15) 0.0286(18) 0.029(2) -0.0005(16) -0.0040(12) 0.0053(12)
C6 0.0198(15) 0.0185(16) 0.0214(16) 0.0023(14) 0.0030(12) 0.0046(12)
C3 0.0310(17) 0.0184(17) 0.0263(18) -0.0015(15) 0.0025(14) -0.0022(13)
C39 0.0279(16) 0.0253(18) 0.0265(18) 0.0022(16) 0.0036(14) -0.0027(13)
C31 0.0214(17) 0.046(2) 0.0194(18) -0.0038(18) -0.0006(13) -0.0005(15)
C33 0.0261(19) 0.0328(19) 0.026(2) 0.0029(17) -0.0016(15) -0.0043(13)
C40 0.0209(14) 0.0242(17) 0.0196(16) -0.0053(15) 0.0020(13) 0.0016(12)
C16 0.035(2) 0.031(2) 0.0256(19) -0.0041(16) 0.0110(15) -0.0083(15)
O9 0.0223(12) 0.122(3) 0.0261(14) 0.0071(15) 0.0029(10) -0.0096(13)
C17 0.039(2) 0.043(2) 0.0281(19) -0.0167(19) 0.0144(16) -0.0191(17)
C21 0.0271(18) 0.0325(19) 0.025(2) 0.0018(17) -0.0018(15) -0.0004(14)
C8 0.0236(16) 0.0249(19) 0.043(2) -0.0027(17) 0.0006(15) -0.0037(14)
C15 0.0177(14) 0.0301(19) 0.0170(16) -0.0069(15) 0.0054(12) -0.0023(13)
C23 0.0213(17) 0.0268(18) 0.022(2) -0.0028(15) -0.0025(17) -0.0041(12)
C9 0.0292(17) 0.0232(17) 0.036(2) 0.0031(16) 0.0073(15) -0.0041(13)
C42 0.031(2) 0.035(2) 0.027(2) 0.0048(17) -0.0088(16) 0.0065(15)
C1 0.0188(15) 0.0181(17) 0.0190(15) -0.0024(13) 0.0004(12) 0.0015(12)
C28 0.0287(18) 0.031(2) 0.031(2) -0.0111(17) 0.0097(15) -0.0065(14)
C19 0.0194(16) 0.050(2) 0.0154(17) -0.0075(17) -0.0014(13) -0.0015(15)
C18 0.0238(18) 0.073(3) 0.024(2) -0.016(2) 0.0034(15) -0.0196(19)
C29 0.037(2) 0.048(3) 0.0265(19) -0.0164(19) 0.0106(16) -0.0171(18)
C7 0.0169(16) 0.032(2) 0.034(2) -0.0036(16) -0.0040(15) 0.0018(13)
C32 0.0186(13) 0.116(3) 0.0234(14) 0.0076(16) 0.0029(11) -0.0091(14)

loop_
_atom_type_symbol
_atom_type_description
_atom_type_scat_dispersion_real
_atom_type_scat_dispersion_imag
_atom_type_scat_source
C C 0.0033 0.0016 'International Tables Vol C Tables 4.2.6.8 and 6.1.1.4'
H H 0.0000 0.0000 'International Tables Vol C Tables 4.2.6.8 and 6.1.1.4'
Cl Cl 0.1484 0.1585 'International Tables Vol C Tables 4.2.6.8 and 6.1.1.4'
N N 0.0061 0.0033 'International Tables Vol C Tables 4.2.6.8 and 6.1.1.4'
O O 0.0106 0.0060 'International Tables Vol C Tables 4.2.6.8 and 6.1.1.4'
S S 0.1246 0.1234 'International Tables Vol C Tables 4.2.6.8 and 6.1.1.4'

loop_
_geom_angle_atom_site_label_1
_geom_angle_atom_site_label_2
_geom_angle_atom_site_label_3
_geom_angle
_geom_angle_site_symmetry_1
_geom_angle_site_symmetry_3
_geom_angle_publ_flag
C24 S2 C22 88.54(16) . . ?
C3 S1 C1 89.03(16) . . ?
C41 O11 C36 119.5(2) . . ?
C32 O8 C27 118.4(3) . . ?
C11 O5 C6 118.9(2) . . ?
C20 O2 C15 117.7(3) . . ?
C34 N4 C22 115.9(3) . . ?
C34 N4 C25 128.6(3) . . ?
C22 N4 C25 115.2(3) . . ?
C1 N1 C2 109.0(3) . . ?
C4 N2 C13 128.7(3) . . ?
C4 N2 C1 115.0(2) . . ?
C1 N2 C13 116.2(3) . . ?
C22 N3 C23 107.3(3) . . ?
C10 C5 C4 116.6(3) . . ?
C6 C5 C4 124.3(3) . . ?
C6 C5 C10 118.8(3) . . ?
N1 C2 Cl1 119.0(3) . . ?
C3 C2 Cl1 124.4(3) . . ?
C3 C2 N1 116.6(3) . . ?
O5 C11 C12 110.4(3) . . ?
O6 C11 O5 122.4(3) . . ?
O6 C11 C12 127.2(3) . . ?
C36 C37 H37 120.3 . . ?
C38 C37 H37 120.3 . . ?
C38 C37 C36 119.3(3) . . ?
C26 C27 O8 119.6(3) . . ?
C26 C27 C28 121.4(3) . . ?
C28 C27 O8 118.9(3) . . ?
O1 C13 N2 119.0(3) . . ?
O1 C13 C14 122.9(3) . . ?
N2 C13 C14 118.1(3) . . ?
C11 C12 H12A 109.5 . . ?
C11 C12 H12B 109.5 . . ?
C11 C12 H12C 109.5 . . ?
H12A C12 H12B 109.5 . . ?
H12A C12 H12C 109.5 . . ?
H12B C12 H12C 109.5 . . ?
O10 C34 N4 118.6(3) . . ?
O10 C34 C35 120.5(3) . . ?
N4 C34 C35 120.7(3) . . ?
O3 C20 O2 123.0(3) . . ?
O3 C20 C21 126.5(3) . . ?
O2 C20 C21 110.5(3) . . ?
N4 C22 S2 121.7(2) . . ?
N3 C22 S2 116.7(2) . . ?
N3 C22 N4 121.6(3) . . ?
O4 C4 N2 118.6(3) . . ?
O4 C4 C5 120.9(3) . . ?
N2 C4 C5 120.4(3) . . ?
O11 C36 C35 121.8(3) . . ?
C37 C36 O11 116.9(3) . . ?
C37 C36 C35 121.3(3) . . ?
O7 C25 N4 118.5(3) . . ?
O7 C25 C26 123.1(3) . . ?
N4 C25 C26 118.4(3) . . ?
C27 C26 C25 123.9(3) . . ?
C27 C26 C31 118.9(3) . . ?
C31 C26 C25 117.0(3) . . ?
C5 C10 H10 119.7 . . ?
C9 C10 C5 120.6(3) . . ?
C9 C10 H10 119.7 . . ?
C15 C14 C13 124.4(3) . . ?
C15 C14 C19 118.0(3) . . ?
C19 C14 C13 117.5(3) . . ?
C37 C38 H38 119.5 . . ?
C37 C38 C39 121.0(3) . . ?
C39 C38 H38 119.5 . . ?
S2 C24 H24 125.2 . . ?
C23 C24 S2 109.6(3) . . ?
C23 C24 H24 125.2 . . ?
C31 C30 H30 119.7 . . ?
C31 C30 C29 120.6(4) . . ?
C29 C30 H30 119.7 . . ?
C36 C35 C34 124.8(3) . . ?
C40 C35 C34 116.8(3) . . ?
C40 C35 C36 118.2(3) . . ?
O11 C41 C42 110.9(3) . . ?
O12 C41 O11 122.2(3) . . ?
O12 C41 C42 126.9(3) . . ?
C5 C6 O5 122.7(3) . . ?
C7 C6 O5 116.6(3) . . ?
C7 C6 C5 120.6(3) . . ?
S1 C3 H3 125.2 . . ?
C2 C3 S1 109.6(3) . . ?
C2 C3 H3 125.2 . . ?
C38 C39 H39 120.4 . . ?
C40 C39 C38 119.2(3) . . ?
C40 C39 H39 120.4 . . ?
C26 C31 H31 120.3 . . ?
C30 C31 C26 119.4(4) . . ?
C30 C31 H31 120.3 . . ?
H33A C33 H33B 109.5 . . ?
H33A C33 H33C 109.5 . . ?
H33B C33 H33C 109.5 . . ?
C32 C33 H33A 109.5 . . ?
C32 C33 H33B 109.5 . . ?
C32 C33 H33C 109.5 . . ?
C35 C40 H40 119.5 . . ?
C39 C40 C35 121.0(3) . . ?
C39 C40 H40 119.5 . . ?
C17 C16 H16 120.3 . . ?
C15 C16 H16 120.3 . . ?
C15 C16 C17 119.5(4) . . ?
C16 C17 H17 120.0 . . ?
C16 C17 C18 120.0(4) . . ?
C18 C17 H17 120.0 . . ?
C20 C21 H21A 109.5 . . ?
C20 C21 H21B 109.5 . . ?
C20 C21 H21C 109.5 . . ?
H21A C21 H21B 109.5 . . ?
H21A C21 H21C 109.5 . . ?
H21B C21 H21C 109.5 . . ?
C9 C8 H8 119.8 . . ?
C7 C8 H8 119.8 . . ?
C7 C8 C9 120.3(3) . . ?
C14 C15 O2 120.1(3) . . ?
C16 C15 O2 118.0(3) . . ?
C16 C15 C14 121.8(3) . . ?
N3 C23 Cl2 117.5(3) . . ?
C24 C23 Cl2 124.6(3) . . ?
C24 C23 N3 117.8(3) . . ?
C10 C9 H9 120.2 . . ?
C8 C9 C10 119.6(3) . . ?
C8 C9 H9 120.2 . . ?
C41 C42 H42A 109.5 . . ?
C41 C42 H42B 109.5 . . ?
C41 C42 H42C 109.5 . . ?
H42A C42 H42B 109.5 . . ?
H42A C42 H42C 109.5 . . ?
H42B C42 H42C 109.5 . . ?
N1 C1 S1 115.9(2) . . ?
N1 C1 N2 122.6(3) . . ?
N2 C1 S1 121.5(2) . . ?
C27 C28 H28 120.6 . . ?
C29 C28 C27 118.8(4) . . ?
C29 C28 H28 120.6 . . ?
C14 C19 H19 119.6 . . ?
C18 C19 C14 120.7(4) . . ?
C18 C19 H19 119.6 . . ?
C17 C18 H18 120.0 . . ?
C19 C18 C17 120.0(4) . . ?
C19 C18 H18 120.0 . . ?
C30 C29 C28 120.8(4) . . ?
C30 C29 H29 119.6 . . ?
C28 C29 H29 119.6 . . ?
C6 C7 H7 120.0 . . ?
C8 C7 C6 120.0(3) . . ?
C8 C7 H7 120.0 . . ?
O8 C32 C33 111.7(3) . . ?
O9 C32 O8 121.5(4) . . ?
O9 C32 C33 126.7(3) . . ?

loop_
_geom_bond_atom_site_label_1
_geom_bond_atom_site_label_2
_geom_bond_distance
_geom_bond_site_symmetry_2
_geom_bond_publ_flag
S2 C22 1.714(3) . ?
S2 C24 1.701(3) . ?
S1 C3 1.705(3) . ?
S1 C1 1.713(3) . ?
Cl1 C2 1.709(3) . ?
Cl2 C23 1.732(4) . ?
O11 C36 1.397(4) . ?
O11 C41 1.365(4) . ?
O8 C27 1.400(4) . ?
O8 C32 1.360(4) . ?
O5 C11 1.379(4) . ?
O5 C6 1.393(4) . ?
O10 C34 1.216(4) . ?
O3 C20 1.191(5) . ?
O4 C4 1.215(4) . ?
O2 C20 1.375(4) . ?
O2 C15 1.409(4) . ?
O1 C13 1.200(4) . ?
O7 C25 1.204(4) . ?
O12 C41 1.211(4) . ?
O6 C11 1.202(4) . ?
N4 C34 1.408(4) . ?
N4 C22 1.425(4) . ?
N4 C25 1.432(4) . ?
N1 C2 1.368(4) . ?
N1 C1 1.302(4) . ?
N2 C13 1.425(4) . ?
N2 C4 1.413(4) . ?
N2 C1 1.417(4) . ?
N3 C22 1.303(4) . ?
N3 C23 1.370(4) . ?
C5 C4 1.496(4) . ?
C5 C10 1.393(5) . ?
C5 C6 1.392(4) . ?
C2 C3 1.353(5) . ?
C11 C12 1.486(5) . ?
C37 H37 0.9500 . ?
C37 C36 1.382(4) . ?
C37 C38 1.374(5) . ?
C27 C26 1.384(5) . ?
C27 C28 1.388(5) . ?
C13 C14 1.490(5) . ?
C12 H12A 0.9800 . ?
C12 H12B 0.9800 . ?
C12 H12C 0.9800 . ?
C34 C35 1.479(4) . ?
C20 C21 1.501(6) . ?
C36 C35 1.404(4) . ?
C25 C26 1.482(5) . ?
C26 C31 1.415(5) . ?
C10 H10 0.9500 . ?
C10 C9 1.390(4) . ?
C14 C15 1.385(5) . ?
C14 C19 1.399(5) . ?
C38 H38 0.9500 . ?
C38 C39 1.395(5) . ?
C24 H24 0.9500 . ?
C24 C23 1.337(5) . ?
C30 H30 0.9500 . ?
C30 C31 1.374(6) . ?
C30 C29 1.382(6) . ?
C35 C40 1.390(5) . ?
C41 C42 1.483(5) . ?
C6 C7 1.384(5) . ?
C3 H3 0.9500 . ?
C39 H39 0.9500 . ?
C39 C40 1.388(4) . ?
C31 H31 0.9500 . ?
C33 H33A 0.9800 . ?
C33 H33B 0.9800 . ?
C33 H33C 0.9800 . ?
C33 C32 1.494(6) . ?
C40 H40 0.9500 . ?
C16 H16 0.9500 . ?
C16 C17 1.385(6) . ?
C16 C15 1.370(5) . ?
O9 C32 1.184(5) . ?
C17 H17 0.9500 . ?
C17 C18 1.386(6) . ?
C21 H21A 0.9800 . ?
C21 H21B 0.9800 . ?
C21 H21C 0.9800 . ?
C8 H8 0.9500 . ?
C8 C9 1.385(5) . ?
C8 C7 1.380(5) . ?
C9 H9 0.9500 . ?
C42 H42A 0.9800 . ?
C42 H42B 0.9800 . ?
C42 H42C 0.9800 . ?
C28 H28 0.9500 . ?
C28 C29 1.383(5) . ?
C19 H19 0.9500 . ?
C19 C18 1.374(6) . ?
C18 H18 0.9500 . ?
C29 H29 0.9500 . ?
C7 H7 0.9500 . ?

loop_
_twin_individual_id
_twin_individual_mass_fraction_refined
1 0.54(7)
2 0.46(7)
